data_4322835
loop_
_publ_author_name
'Rita Hernandez-Molina'
'Andrew J. Edwards'
'William Clegg'
'A. Geoffrey Sykes'

_publ_section_title
;
 Preparation, Structure, and Properties of the Arsenic-Containing
 Corner-Shared Double Cube [Mo6AsS8(H2O)18]8+: Metal-Metal Bonding and a
 Classification of Different Cluster Types
;
_journal_name_full 'Inorganic Chemistry'
_journal_page_first 2989
_journal_page_last 2994
_journal_paper_doi 10.1021/ic971570b
_journal_volume 37
_journal_year 1998
_chemical_formula_sum 'C56 H148 As Mo6 O70 S16'
_chemical_formula_weight 3105.26
_chemical_name_systematic
;
 ?
;
_space_group_IT_number 2
_symmetry_cell_setting triclinic
_symmetry_space_group_name_Hall '-P 1'
_symmetry_space_group_name_H-M 'P -1'
_atom_sites_solution_hydrogens geom
_atom_sites_solution_primary direct
_atom_sites_solution_secondary difmap
_audit_creation_method SHELXL-97
_cell_angle_alpha 92.932(2)
_cell_angle_beta 104.776(2)
_cell_angle_gamma 118.038(2)
_cell_formula_units_Z 1
_cell_length_a 13.5636(8)
_cell_length_b 14.0548(8)
_cell_length_c 18.4060(10)
_cell_measurement_reflns_used 14159
_cell_measurement_temperature 160(2)
_cell_measurement_theta_max 28.93
_cell_measurement_theta_min 2.22
_cell_volume 2933.8(3)
_computing_cell_refinement 'local programs'
_computing_data_collection 'Siemens SMART'
_computing_data_reduction 'Siemens SAINT'
_computing_molecular_graphics 'Siemens SHELXTL'
_computing_publication_material 'SHELXTL and local programs'
_computing_structure_refinement 'Siemens SHELXTL'
_computing_structure_solution 'Siemens SHELXTL'
_diffrn_ambient_temperature 160(2)
_diffrn_measured_fraction_theta_full 0.981
_diffrn_measured_fraction_theta_max 0.865
_diffrn_measurement_device_type 'Siemens SMART CCD diffractometer'
_diffrn_measurement_method '\w rotation with narrow frames'
_diffrn_radiation_monochromator graphite
_diffrn_radiation_source 'fine-focus sealed tube'
_diffrn_radiation_type MoK\a
_diffrn_radiation_wavelength 0.71073
_diffrn_reflns_av_R_equivalents 0.0362
_diffrn_reflns_av_sigmaI/netI 0.0777
_diffrn_reflns_limit_h_max 16
_diffrn_reflns_limit_h_min -17
_diffrn_reflns_limit_k_max 18
_diffrn_reflns_limit_k_min -18
_diffrn_reflns_limit_l_max 19
_diffrn_reflns_limit_l_min -24
_diffrn_reflns_number 21927
_diffrn_reflns_theta_full 26.00
_diffrn_reflns_theta_max 28.93
_diffrn_reflns_theta_min 1.79
_diffrn_standards_decay_% 0
_diffrn_standards_number 0
_exptl_absorpt_coefficient_mu 1.286
_exptl_absorpt_correction_T_max 0.801
_exptl_absorpt_correction_T_min 0.627
_exptl_absorpt_correction_type empirical
_exptl_crystal_colour red
_exptl_crystal_density_diffrn 1.758
_exptl_crystal_density_method 'not measured'
_exptl_crystal_description plate
_exptl_crystal_F_000 1585
_exptl_crystal_size_max 0.40
_exptl_crystal_size_mid 0.20
_exptl_crystal_size_min 0.01
_refine_diff_density_max 1.571
_refine_diff_density_min -1.445
_refine_diff_density_rms 0.158
_refine_ls_extinction_coef 0.00039(18)
_refine_ls_extinction_expression Fc^*^=kFc[1+0.001xFc^2^\l^3^/sin(2\q)]^-1/4^
_refine_ls_extinction_method SHELXL
_refine_ls_goodness_of_fit_ref 1.112
_refine_ls_hydrogen_treatment mixed
_refine_ls_matrix_type full
_refine_ls_number_parameters 875
_refine_ls_number_reflns 13411
_refine_ls_number_restraints 659
_refine_ls_restrained_S_all 1.088
_refine_ls_R_factor_all 0.0948
_refine_ls_R_factor_gt 0.0710
_refine_ls_shift/su_max 0.012
_refine_ls_shift/su_mean 0.000
_refine_ls_structure_factor_coef Fsqd
_refine_ls_weighting_details 'w=1/[\s^2^(Fo^2^)+(0.0583P)^2^+12.7073P] where P=(Fo^2^+2Fc^2^)/3'
_refine_ls_weighting_scheme calc
_refine_ls_wR_factor_gt 0.1488
_refine_ls_wR_factor_ref 0.1590
_reflns_number_gt 10560
_reflns_number_total 13411
_reflns_threshold_expression >2sigma(I)
_cod_data_source_file ic971570b.cif
_cod_data_source_block ags21
_cod_depositor_comments
;
The following automatic conversions were performed:

'_refine_ls_weighting_scheme' value 'calc
w=1/[\s^2^(Fo^2^)+(0.0583P)^2^+12.7073P] where P=(Fo^2^+2Fc^2^)/3'
was changed to 'calc'. New tag '_refine_ls_weighting_details' was
created. The value of the new tag was set to
'w=1/[\s^2^(Fo^2^)+(0.0583P)^2^+12.7073P] where P=(Fo^2^+2Fc^2^)/3'.

Automatic conversion script
Id: cif_fix_values 3143 2015-03-26 13:38:13Z robertas 
;
_cod_database_code 4322835

loop_
_symmetry_equiv_pos_as_xyz
'x, y, z'
'-x, -y, -z'

loop_
_atom_site_label
_atom_site_type_symbol
_atom_site_fract_x
_atom_site_fract_y
_atom_site_fract_z
_atom_site_U_iso_or_equiv
_atom_site_adp_type
_atom_site_occupancy
_atom_site_calc_flag
_atom_site_refinement_flags
_atom_site_disorder_assembly
_atom_site_disorder_group
As1 As 0.5000 0.5000 0.5000 0.01612(19) Uani 1 d S . .
Mo1 Mo 0.77485(5) 0.73325(4) 0.52361(3) 0.01658(13) Uani 1 d . . .
Mo2 Mo 0.77091(4) 0.65148(4) 0.65377(3) 0.01309(12) Uani 1 d . . .
Mo3 Mo 0.79272(4) 0.54758(4) 0.53731(3) 0.01258(12) Uani 1 d . . .
S1 S 0.93184(13) 0.72583(12) 0.60738(8) 0.0167(3) Uani 1 d . . .
S2 S 0.62641(13) 0.68449(12) 0.58019(8) 0.0173(3) Uani 1 d . . .
S3 S 0.64333(12) 0.46663(12) 0.59351(8) 0.0141(3) Uani 1 d . . .
S4 S 0.65410(13) 0.56221(12) 0.43980(8) 0.0162(3) Uani 1 d . . .
O1 O 0.6760(4) 0.7927(4) 0.4454(3) 0.0314(11) Uani 1 d . . .
O2 O 0.8629(4) 0.9068(4) 0.5755(3) 0.0310(11) Uani 1 d . . .
O3 O 0.8840(4) 0.7996(4) 0.4518(3) 0.0335(12) Uani 1 d . . .
O4 O 0.6736(4) 0.6133(4) 0.7366(2) 0.0205(9) Uani 1 d . . .
O5 O 0.8790(4) 0.6172(4) 0.7443(2) 0.0222(10) Uani 1 d . . .
O6 O 0.8618(4) 0.8108(3) 0.7276(2) 0.0214(9) Uani 1 d . . .
O7 O 0.7204(4) 0.3794(4) 0.4792(2) 0.0237(10) Uani 1 d . . .
O8 O 0.9044(4) 0.5719(4) 0.4652(2) 0.0232(10) Uani 1 d . . .
O9 O 0.9077(4) 0.4954(3) 0.6035(2) 0.0198(9) Uani 1 d . . .
S5 S 0.69489(19) 0.37856(17) 0.81589(12) 0.0381(5) Uani 1 d . . .
O10 O 0.7951(5) 0.4245(5) 0.7861(3) 0.0460(15) Uani 1 d . . .
O11 O 0.6224(5) 0.4295(5) 0.7941(3) 0.0432(14) Uani 1 d . . .
O12 O 0.6271(6) 0.2604(5) 0.7954(3) 0.0551(17) Uani 1 d . . .
C1 C 0.7558(7) 0.4156(6) 0.9163(4) 0.0324(15) Uani 1 d U . .
C2 C 0.7055(14) 0.4452(13) 0.9601(9) 0.033(3) Uani 0.504(10) d PU A 1
H2 H 0.6386 0.4517 0.9364 0.039 Uiso 0.504(10) calc PR A 1
C3 C 0.7504(14) 0.4666(13) 1.0409(9) 0.032(3) Uani 0.504(10) d PU A 1
H3 H 0.7088 0.4798 1.0708 0.038 Uiso 0.504(10) calc PR A 1
C4 C 0.8504(6) 0.4687(6) 1.0755(5) 0.0345(15) Uani 1 d U . .
C5 C 0.9073(12) 0.4413(12) 1.0327(9) 0.034(3) Uani 0.504(10) d PU A 1
H5 H 0.9751 0.4367 1.0576 0.040 Uiso 0.504(10) calc PR A 1
C6 C 0.8651(14) 0.4208(12) 0.9537(10) 0.037(3) Uani 0.504(10) d PU A 1
H6 H 0.9085 0.4100 0.9242 0.044 Uiso 0.504(10) calc PR A 1
C7 C 0.8990(8) 0.4961(8) 1.1618(5) 0.052(2) Uani 1 d U . .
H7A H 0.8934 0.5590 1.1813 0.078 Uiso 1 calc R . .
H7B H 0.9816 0.5146 1.1778 0.078 Uiso 1 calc R . .
H7C H 0.8534 0.4325 1.1824 0.078 Uiso 1 calc R . .
C2X C 0.7696(14) 0.5101(13) 0.9528(10) 0.036(3) Uani 0.496(10) d PU A 2
H2X H 0.7490 0.5568 0.9251 0.043 Uiso 0.496(10) calc PR A 2
C3X C 0.8158(14) 0.5354(14) 1.0332(9) 0.035(3) Uani 0.496(10) d PU A 2
H3X H 0.8242 0.5995 1.0602 0.042 Uiso 0.496(10) calc PR A 2
C5X C 0.8311(13) 0.3747(12) 1.0347(9) 0.035(3) Uani 0.496(10) d PU A 2
H5X H 0.8515 0.3273 1.0615 0.042 Uiso 0.496(10) calc PR A 2
C6X C 0.7820(12) 0.3448(13) 0.9543(9) 0.031(3) Uani 0.496(10) d PU A 2
H6X H 0.7675 0.2778 0.9272 0.037 Uiso 0.496(10) calc PR A 2
S6 S 0.57782(14) 0.38507(15) 0.22279(10) 0.0267(4) Uani 1 d . . .
O13 O 0.6280(5) 0.5036(4) 0.2436(3) 0.0406(13) Uani 1 d . . .
O14 O 0.6623(4) 0.3492(5) 0.2409(3) 0.0439(14) Uani 1 d . . .
O15 O 0.4812(4) 0.3258(4) 0.2543(3) 0.0323(11) Uani 1 d . . .
C8 C 0.5129(5) 0.3491(6) 0.1224(4) 0.0250(14) Uani 1 d U . .
C9 C 0.5032(15) 0.2567(14) 0.0836(8) 0.031(3) Uani 0.507(17) d PU B 1
H9 H 0.5300 0.2128 0.1102 0.037 Uiso 0.507(17) calc PR B 1
C10 C 0.4523(16) 0.2301(16) 0.0039(9) 0.040(4) Uani 0.507(17) d PU B 1
H10 H 0.4444 0.1666 -0.0239 0.048 Uiso 0.507(17) calc PR B 1
C11 C 0.4121(7) 0.2950(7) -0.0370(4) 0.0373(17) Uani 1 d U . .
C12 C 0.4217(16) 0.3813(17) 0.0078(10) 0.036(4) Uani 0.507(17) d PU B 1
H12 H 0.3924 0.4241 -0.0178 0.043 Uiso 0.507(17) calc PR B 1
C13 C 0.4697(15) 0.4127(15) 0.0866(9) 0.026(3) Uani 0.507(17) d PU B 1
H13 H 0.4729 0.4734 0.1144 0.031 Uiso 0.507(17) calc PR B 1
C14 C 0.3597(8) 0.2669(9) -0.1231(4) 0.059(3) Uani 1 d U . .
H14A H 0.3270 0.1880 -0.1412 0.088 Uiso 1 calc R . .
H14B H 0.4211 0.3091 -0.1459 0.088 Uiso 1 calc R . .
H14C H 0.2970 0.2852 -0.1382 0.088 Uiso 1 calc R . .
C9X C 0.5600(14) 0.3125(13) 0.0741(9) 0.028(3) Uani 0.493(17) d PU B 2
H9X H 0.6275 0.3058 0.0957 0.033 Uiso 0.493(17) calc PR B 2
C10X C 0.5080(16) 0.2867(14) -0.0040(9) 0.032(3) Uani 0.493(17) d PU B 2
H10X H 0.5403 0.2623 -0.0357 0.038 Uiso 0.493(17) calc PR B 2
C12X C 0.3688(16) 0.3361(16) 0.0065(10) 0.031(4) Uani 0.493(17) d PU B 2
H12X H 0.3036 0.3452 -0.0170 0.038 Uiso 0.493(17) calc PR B 2
C13X C 0.4211(15) 0.3657(13) 0.0872(9) 0.021(3) Uani 0.493(17) d PU B 2
H13X H 0.3926 0.3973 0.1175 0.025 Uiso 0.493(17) calc PR B 2
S7 S 0.82559(14) 0.12547(14) 1.18776(9) 0.0239(4) Uani 1 d . . .
O16 O 0.8896(4) 0.2454(4) 1.2059(3) 0.0297(11) Uani 1 d . . .
O17 O 0.9044(4) 0.0808(4) 1.2034(3) 0.0328(12) Uani 1 d . . .
O18 O 0.7348(4) 0.0796(5) 1.2251(3) 0.0374(13) Uani 1 d . . .
C15 C 0.7541(5) 0.0878(5) 1.0876(4) 0.0225(13) Uani 1 d DU . .
C16 C 0.7411(13) -0.0006(13) 1.0470(7) 0.025(3) Uani 0.501(11) d PU C 1
H16 H 0.7694 -0.0449 1.0715 0.030 Uiso 0.501(11) calc PR C 1
C17 C 0.6853(13) -0.0274(13) 0.9682(8) 0.027(3) Uani 0.501(11) d PU C 1
H17 H 0.6758 -0.0908 0.9392 0.032 Uiso 0.501(11) calc PR C 1
C18 C 0.6431(6) 0.0355(6) 0.9304(4) 0.0271(14) Uani 1 d DU . .
C19 C 0.6605(12) 0.1277(12) 0.9716(8) 0.027(3) Uani 0.501(11) d PU C 1
H19 H 0.6338 0.1725 0.9464 0.032 Uiso 0.501(11) calc PR C 1
C20 C 0.7177(11) 0.1580(12) 1.0516(8) 0.027(3) Uani 0.501(11) d PU C 1
H20 H 0.7315 0.2235 1.0805 0.032 Uiso 0.501(11) calc PR C 1
C21 C 0.5822(7) 0.0070(7) 0.8449(4) 0.0400(18) Uani 1 d U . .
H21A H 0.6407 0.0432 0.8187 0.060 Uiso 1 calc R . .
H21B H 0.5248 0.0322 0.8333 0.060 Uiso 1 calc R . .
H21C H 0.5417 -0.0729 0.8271 0.060 Uiso 1 calc R . .
C16X C 0.8012(12) 0.0558(10) 1.0380(8) 0.027(3) Uani 0.499(11) d PDU C 2
H16X H 0.8707 0.0516 1.0575 0.032 Uiso 0.499(11) calc PR C 2
C17X C 0.7436(13) 0.0304(12) 0.9602(8) 0.029(3) Uani 0.499(11) d PDU C 2
H17X H 0.7747 0.0086 0.9261 0.035 Uiso 0.499(11) calc PR C 2
C19X C 0.5932(12) 0.0622(12) 0.9825(8) 0.027(3) Uani 0.499(11) d PDU C 2
H19X H 0.5218 0.0633 0.9635 0.032 Uiso 0.499(11) calc PR C 2
C20X C 0.6497(11) 0.0865(12) 1.0604(7) 0.026(3) Uani 0.499(11) d PDU C 2
H20X H 0.6159 0.1023 1.0953 0.031 Uiso 0.499(11) calc PR C 2
S8 S 0.91368(17) 0.12201(15) 0.73530(10) 0.0306(4) Uani 1 d . . .
O19 O 0.9634(6) 0.0607(4) 0.7086(3) 0.0455(15) Uani 1 d . . .
O20 O 0.9522(4) 0.2270(4) 0.7112(3) 0.0342(12) Uani 1 d . . .
O21 O 0.7861(5) 0.0593(5) 0.7146(3) 0.0506(16) Uani 1 d . . .
C22 C 0.9682(6) 0.1509(5) 0.8367(4) 0.0247(13) Uani 1 d DU . .
C23 C 0.9658(18) 0.2379(14) 0.8774(7) 0.030(4) Uani 0.51(2) d PDU D 1
H23 H 0.9343 0.2785 0.8505 0.036 Uiso 0.51(2) calc PR D 1
C24 C 1.0093(17) 0.2626(14) 0.9555(7) 0.033(4) Uani 0.51(2) d PDU D 1
H24 H 1.0122 0.3232 0.9832 0.040 Uiso 0.51(2) calc PR D 1
C25 C 1.0508(7) 0.1971(7) 0.9958(4) 0.0361(17) Uani 1 d DU . .
C26 C 1.064(3) 0.125(2) 0.9543(9) 0.036(6) Uani 0.51(2) d PDU D 1
H26 H 1.1034 0.0898 0.9806 0.043 Uiso 0.51(2) calc PR D 1
C27 C 1.024(2) 0.1004(19) 0.8760(9) 0.035(6) Uani 0.51(2) d PDU D 1
H27 H 1.0339 0.0482 0.8488 0.042 Uiso 0.51(2) calc PR D 1
C28 C 1.0970(9) 0.2222(10) 1.0832(5) 0.065(3) Uani 1 d U . .
H28A H 1.1781 0.2364 1.1002 0.097 Uiso 1 calc R . .
H28B H 1.0474 0.1591 1.1026 0.097 Uiso 1 calc R . .
H28C H 1.0952 0.2872 1.1031 0.097 Uiso 1 calc R . .
C23X C 0.9113(14) 0.1839(17) 0.8781(7) 0.028(4) Uani 0.49(2) d PDU D 2
H23X H 0.8466 0.1924 0.8522 0.034 Uiso 0.49(2) calc PR D 2
C24X C 0.9513(13) 0.2032(16) 0.9561(7) 0.030(4) Uani 0.49(2) d PDU D 2
H24X H 0.9109 0.2213 0.9845 0.035 Uiso 0.49(2) calc PR D 2
C26X C 1.090(3) 0.148(2) 0.9542(9) 0.031(5) Uani 0.49(2) d PDU D 2
H26X H 1.1451 0.1277 0.9802 0.037 Uiso 0.49(2) calc PR D 2
C27X C 1.052(2) 0.128(2) 0.8757(9) 0.029(5) Uani 0.49(2) d PDU D 2
H27X H 1.0846 0.0974 0.8480 0.035 Uiso 0.49(2) calc PR D 2
O1W O 0.636(2) 0.9948(17) 0.5757(11) 0.138(8) Uani 0.509(14) d PU E 1
O1WX O 0.5839(14) 0.8811(11) 0.5146(8) 0.061(4) Uani 0.491(14) d PU E 2
O2W O 0.4754(9) 0.8043(8) 0.4658(7) 0.065(4) Uani 0.631(13) d PU F 1
O2WX O 0.3860(18) 0.8474(17) 0.4175(12) 0.094(8) Uani 0.369(13) d PU F 2
O3W O 0.4195(9) 0.8878(8) 0.3300(6) 0.055(3) Uani 0.631(14) d PU G 1
O3WX O 0.5339(18) 0.8886(15) 0.3204(11) 0.075(7) Uani 0.369(14) d PU G 2
O4W O 0.639(2) 0.735(3) 0.3076(12) 0.045(5) Uani 0.48(5) d PU H 1
O4WX O 0.595(2) 0.685(2) 0.2993(9) 0.038(5) Uani 0.52(5) d PU H 2
O5W O 0.2642(9) 0.8980(8) 0.5108(10) 0.189(7) Uani 1 d . . .
O6W O 0.8554(6) 0.6357(8) 0.3338(4) 0.116(4) Uani 1 d . . .
O7W O 0.1566(15) 0.1742(17) 0.6809(10) 0.022(6) Uani 0.225(13) d PU I 1
O7WX O 0.1852(13) 0.0536(9) 0.6752(5) 0.154(8) Uani 0.775(13) d P I 2
O8W O 0.3799(7) 0.9107(7) 0.6686(4) 0.079(2) Uani 1 d . . .
O9W O 0.4621(5) 0.7785(5) 0.6285(3) 0.0543(16) Uani 1 d . . .
O10W O 0.1079(5) 0.9539(5) 0.5190(3) 0.0553(17) Uani 1 d . . .
O11W O 0.8631(4) 0.3059(4) 0.4617(3) 0.0340(12) Uani 1 d . . .
O12W O 0.1836(5) 0.6785(4) 0.3373(3) 0.0396(13) Uani 1 d . . .
O13W O 0.7375(4) 0.8724(4) 0.7857(3) 0.0327(12) Uani 1 d . . .
O14W O 0.1340(4) 0.6444(4) 0.6784(3) 0.0268(10) Uani 1 d . . .

loop_
_atom_site_aniso_label
_atom_site_aniso_U_11
_atom_site_aniso_U_22
_atom_site_aniso_U_33
_atom_site_aniso_U_23
_atom_site_aniso_U_13
_atom_site_aniso_U_12
As1 0.0143(4) 0.0161(4) 0.0198(4) 0.0043(3) 0.0080(3) 0.0077(4)
Mo1 0.0174(3) 0.0133(2) 0.0145(3) 0.00277(19) 0.0039(2) 0.0049(2)
Mo2 0.0114(2) 0.0160(3) 0.0107(2) 0.00007(18) 0.00250(18) 0.0068(2)
Mo3 0.0124(2) 0.0139(2) 0.0118(2) 0.00124(18) 0.00420(18) 0.0069(2)
S1 0.0137(7) 0.0157(7) 0.0172(7) 0.0007(6) 0.0054(6) 0.0046(6)
S2 0.0178(7) 0.0158(7) 0.0163(7) 0.0005(6) 0.0015(6) 0.0089(6)
S3 0.0135(7) 0.0150(7) 0.0133(7) 0.0029(5) 0.0042(5) 0.0067(6)
S4 0.0188(7) 0.0162(7) 0.0114(7) 0.0024(5) 0.0038(6) 0.0076(6)
O1 0.033(3) 0.026(3) 0.025(3) 0.009(2) 0.000(2) 0.012(2)
O2 0.035(3) 0.021(2) 0.025(3) -0.001(2) 0.004(2) 0.009(2)
O3 0.037(3) 0.021(2) 0.034(3) 0.009(2) 0.024(2) 0.001(2)
O4 0.022(2) 0.028(2) 0.015(2) 0.0054(18) 0.0113(18) 0.013(2)
O5 0.020(2) 0.028(2) 0.014(2) 0.0015(18) -0.0010(17) 0.011(2)
O6 0.023(2) 0.019(2) 0.018(2) -0.0026(17) 0.0042(18) 0.0088(19)
O7 0.025(2) 0.024(2) 0.024(2) -0.0047(19) 0.0047(19) 0.015(2)
O8 0.023(2) 0.027(2) 0.024(2) 0.0045(19) 0.0133(19) 0.013(2)
O9 0.020(2) 0.025(2) 0.016(2) 0.0024(18) 0.0017(17) 0.015(2)
S5 0.0514(12) 0.0365(10) 0.0442(11) 0.0223(9) 0.0324(10) 0.0257(10)
O10 0.066(4) 0.045(3) 0.060(4) 0.037(3) 0.051(3) 0.036(3)
O11 0.055(4) 0.052(4) 0.047(3) 0.030(3) 0.033(3) 0.035(3)
O12 0.077(5) 0.041(3) 0.050(4) 0.019(3) 0.034(3) 0.023(3)
C1 0.035(4) 0.033(4) 0.043(4) 0.023(3) 0.025(3) 0.021(3)
C2 0.028(7) 0.032(7) 0.047(6) 0.010(6) 0.010(5) 0.023(7)
C3 0.033(7) 0.033(8) 0.046(6) 0.021(6) 0.021(5) 0.023(7)
C4 0.026(3) 0.032(4) 0.046(4) 0.017(3) 0.017(3) 0.012(3)
C5 0.019(6) 0.029(7) 0.058(6) 0.022(6) 0.014(5) 0.013(6)
C6 0.038(7) 0.034(8) 0.058(7) 0.017(7) 0.026(6) 0.027(7)
C7 0.047(5) 0.053(5) 0.050(4) 0.014(4) 0.010(4) 0.022(5)
C2X 0.029(8) 0.028(7) 0.049(7) 0.014(6) 0.016(6) 0.011(7)
C3X 0.030(7) 0.034(7) 0.047(6) 0.010(5) 0.019(6) 0.017(6)
C5X 0.023(7) 0.027(7) 0.053(6) 0.022(5) 0.011(6) 0.010(6)
C6X 0.022(7) 0.036(7) 0.047(6) 0.018(5) 0.023(6) 0.019(6)
S6 0.0167(8) 0.0364(10) 0.0243(8) 0.0019(7) 0.0047(6) 0.0126(7)
O13 0.036(3) 0.038(3) 0.031(3) -0.002(2) 0.004(2) 0.011(3)
O14 0.027(3) 0.076(4) 0.039(3) 0.016(3) 0.012(2) 0.033(3)
O15 0.027(3) 0.043(3) 0.031(3) 0.008(2) 0.015(2) 0.018(2)
C8 0.016(3) 0.028(3) 0.027(3) 0.000(3) 0.009(2) 0.007(3)
C9 0.033(8) 0.024(7) 0.035(6) 0.004(6) 0.016(6) 0.011(7)
C10 0.036(9) 0.032(8) 0.035(6) -0.011(6) 0.011(6) 0.007(7)
C11 0.032(4) 0.041(4) 0.028(3) 0.003(3) 0.015(3) 0.008(3)
C12 0.026(8) 0.041(9) 0.032(6) 0.008(6) 0.000(7) 0.014(8)
C13 0.023(8) 0.025(8) 0.029(6) 0.010(6) 0.015(6) 0.008(6)
C14 0.057(6) 0.074(7) 0.023(4) 0.006(4) 0.016(4) 0.013(5)
C9X 0.020(7) 0.021(7) 0.039(6) 0.000(6) 0.016(5) 0.006(6)
C10X 0.033(7) 0.023(8) 0.034(6) -0.003(6) 0.021(5) 0.005(7)
C12X 0.020(8) 0.036(10) 0.029(5) 0.001(7) 0.003(6) 0.010(7)
C13X 0.022(7) 0.018(7) 0.026(5) 0.009(6) 0.016(6) 0.009(6)
S7 0.0201(8) 0.0286(9) 0.0183(8) -0.0022(6) 0.0009(6) 0.0119(7)
O16 0.023(2) 0.025(2) 0.035(3) -0.001(2) 0.003(2) 0.011(2)
O17 0.030(3) 0.034(3) 0.030(3) -0.003(2) -0.003(2) 0.020(2)
O18 0.031(3) 0.050(3) 0.026(3) 0.003(2) 0.014(2) 0.014(3)
C15 0.019(3) 0.027(3) 0.021(3) 0.001(2) 0.006(2) 0.011(3)
C16 0.030(7) 0.032(7) 0.017(5) 0.002(5) 0.001(5) 0.021(7)
C17 0.025(7) 0.034(7) 0.021(5) 0.000(5) 0.011(5) 0.014(6)
C18 0.022(3) 0.026(3) 0.025(3) 0.007(3) 0.006(3) 0.007(3)
C19 0.015(6) 0.031(7) 0.029(5) 0.011(5) 0.003(5) 0.010(6)
C20 0.014(6) 0.026(7) 0.030(6) 0.003(5) 0.002(5) 0.006(6)
C21 0.044(5) 0.046(5) 0.025(3) 0.009(3) 0.010(3) 0.019(4)
C16X 0.012(6) 0.026(7) 0.035(6) -0.004(6) 0.006(5) 0.005(6)
C17X 0.026(7) 0.039(8) 0.026(5) 0.002(6) 0.015(5) 0.017(7)
C19X 0.020(6) 0.029(7) 0.027(5) 0.002(6) -0.001(5) 0.014(6)
C20X 0.016(6) 0.033(8) 0.022(5) -0.001(6) 0.000(5) 0.011(6)
S8 0.0411(10) 0.0268(9) 0.0172(8) 0.0046(7) 0.0093(7) 0.0119(8)
O19 0.077(4) 0.039(3) 0.022(3) 0.000(2) 0.012(3) 0.032(3)
O20 0.038(3) 0.035(3) 0.030(3) 0.014(2) 0.015(2) 0.016(2)
O21 0.046(3) 0.052(4) 0.022(3) 0.006(3) 0.003(2) 0.005(3)
C22 0.029(3) 0.024(3) 0.017(3) 0.004(2) 0.010(3) 0.009(3)
C23 0.043(10) 0.026(8) 0.023(5) 0.006(6) 0.009(6) 0.020(7)
C24 0.047(10) 0.025(8) 0.023(5) -0.001(5) 0.017(6) 0.012(7)
C25 0.038(4) 0.052(5) 0.019(3) 0.006(3) 0.011(3) 0.023(4)
C26 0.039(12) 0.033(12) 0.027(6) 0.002(6) 0.004(6) 0.014(11)
C27 0.035(11) 0.019(10) 0.032(6) -0.018(6) -0.008(7) 0.011(10)
C28 0.076(7) 0.113(9) 0.021(4) 0.011(5) 0.017(4) 0.058(7)
C23X 0.018(7) 0.032(9) 0.028(6) -0.002(7) 0.002(5) 0.012(7)
C24X 0.024(7) 0.033(9) 0.029(5) -0.003(6) 0.014(5) 0.010(7)
C26X 0.033(12) 0.025(11) 0.030(6) -0.004(7) -0.003(6) 0.019(11)
C27X 0.030(11) 0.025(12) 0.032(6) -0.002(7) 0.011(6) 0.014(10)
O1W 0.140(14) 0.092(12) 0.091(12) 0.020(10) -0.014(11) 0.011(11)
O1WX 0.089(9) 0.050(7) 0.068(8) 0.019(6) 0.040(7) 0.044(7)
O2W 0.055(6) 0.046(6) 0.086(8) -0.006(5) 0.004(5) 0.029(5)
O2WX 0.062(11) 0.064(11) 0.076(12) 0.028(10) -0.021(9) -0.012(9)
O3W 0.051(6) 0.040(5) 0.060(6) 0.015(5) 0.022(5) 0.008(5)
O3WX 0.074(12) 0.049(10) 0.066(11) 0.006(9) -0.012(9) 0.022(9)
O4W 0.042(11) 0.053(12) 0.021(7) 0.014(8) 0.010(7) 0.009(9)
O4WX 0.036(10) 0.051(11) 0.022(6) 0.003(8) 0.004(7) 0.021(8)
O5W 0.075(7) 0.072(7) 0.35(2) 0.066(10) -0.023(9) 0.025(6)
O6W 0.040(4) 0.166(9) 0.026(3) 0.035(4) -0.002(3) -0.034(5)
O7W 0.006(8) 0.035(11) 0.015(9) 0.019(8) 0.005(7) 0.000(7)
O7WX 0.183(13) 0.058(7) 0.037(6) 0.025(5) -0.026(7) -0.053(7)
O8W 0.080(5) 0.135(7) 0.036(4) -0.002(4) 0.019(4) 0.066(5)
O9W 0.053(4) 0.062(4) 0.044(4) -0.003(3) 0.008(3) 0.030(3)
O10W 0.054(4) 0.037(3) 0.038(3) 0.016(3) 0.005(3) -0.002(3)
O11W 0.031(3) 0.047(3) 0.041(3) 0.012(2) 0.019(2) 0.027(3)
O12W 0.041(3) 0.036(3) 0.049(3) 0.021(3) 0.026(3) 0.018(3)
O13W 0.029(3) 0.033(3) 0.039(3) -0.001(2) 0.015(2) 0.016(2)
O14W 0.020(2) 0.033(3) 0.025(2) -0.002(2) 0.0018(19) 0.016(2)

loop_
_atom_type_symbol
_atom_type_description
_atom_type_scat_dispersion_real
_atom_type_scat_dispersion_imag
_atom_type_scat_source
C C 0.0033 0.0016 'International Tables Vol C Tables 4.2.6.8 and 6.1.1.4'
O O 0.0106 0.0060 'International Tables Vol C Tables 4.2.6.8 and 6.1.1.4'
S S 0.1246 0.1234 'International Tables Vol C Tables 4.2.6.8 and 6.1.1.4'
As As 0.0499 2.0058 'International Tables Vol C Tables 4.2.6.8 and 6.1.1.4'
Mo Mo -1.6832 0.6857 'International Tables Vol C Tables 4.2.6.8 and 6.1.1.4'
H H 0.0000 0.0000 'International Tables Vol C Tables 4.2.6.8 and 6.1.1.4'

loop_
_geom_angle_atom_site_label_1
_geom_angle_atom_site_label_2
_geom_angle_atom_site_label_3
_geom_angle
_geom_angle_site_symmetry_1
_geom_angle_site_symmetry_3
_geom_angle_publ_flag
S4 As1 S4 180.0 2_666 . ?
S4 As1 S2 97.16(5) 2_666 . ?
S4 As1 S2 82.84(5) . . ?
S4 As1 S2 82.84(5) 2_666 2_666 ?
S4 As1 S2 97.16(5) . 2_666 ?
S2 As1 S2 180.0 . 2_666 ?
S4 As1 S3 98.90(5) 2_666 . ?
S4 As1 S3 81.10(5) . . ?
S2 As1 S3 80.65(5) . . ?
S2 As1 S3 99.35(5) 2_666 . ?
S4 As1 S3 81.10(5) 2_666 2_666 ?
S4 As1 S3 98.90(5) . 2_666 ?
S2 As1 S3 99.35(5) . 2_666 ?
S2 As1 S3 80.65(5) 2_666 2_666 ?
S3 As1 S3 180.0 . 2_666 ?
O3 Mo1 O2 81.16(18) . . ?
O3 Mo1 O1 78.7(2) . . ?
O2 Mo1 O1 77.41(18) . . ?
O3 Mo1 S2 162.89(15) . . ?
O2 Mo1 S2 93.51(14) . . ?
O1 Mo1 S2 84.26(14) . . ?
O3 Mo1 S4 93.36(13) . . ?
O2 Mo1 S4 163.88(13) . . ?
O1 Mo1 S4 86.68(13) . . ?
S2 Mo1 S4 87.35(5) . . ?
O3 Mo1 S1 87.59(15) . . ?
O2 Mo1 S1 87.72(13) . . ?
O1 Mo1 S1 161.08(14) . . ?
S2 Mo1 S1 108.54(6) . . ?
S4 Mo1 S1 107.29(5) . . ?
O3 Mo1 Mo2 142.14(15) . . ?
O2 Mo1 Mo2 98.10(13) . . ?
O1 Mo1 Mo2 138.45(14) . . ?
S2 Mo1 Mo2 54.52(4) . . ?
S4 Mo1 Mo2 95.49(4) . . ?
S1 Mo1 Mo2 54.64(4) . . ?
O3 Mo1 Mo3 98.74(14) . . ?
O2 Mo1 Mo3 141.61(13) . . ?
O1 Mo1 Mo3 140.60(13) . . ?
S2 Mo1 Mo3 95.50(4) . . ?
S4 Mo1 Mo3 54.03(4) . . ?
S1 Mo1 Mo3 54.07(4) . . ?
Mo2 Mo1 Mo3 58.959(18) . . ?
O6 Mo2 O5 83.29(16) . . ?
O6 Mo2 O4 80.39(16) . . ?
O5 Mo2 O4 77.66(16) . . ?
O6 Mo2 S2 92.24(12) . . ?
O5 Mo2 S2 164.18(12) . . ?
O4 Mo2 S2 86.64(12) . . ?
O6 Mo2 S3 165.78(12) . . ?
O5 Mo2 S3 94.45(12) . . ?
O4 Mo2 S3 85.41(12) . . ?
S2 Mo2 S3 86.16(5) . . ?
O6 Mo2 S1 84.27(12) . . ?
O5 Mo2 S1 86.27(12) . . ?
O4 Mo2 S1 158.90(12) . . ?
S2 Mo2 S1 108.45(6) . . ?
S3 Mo2 S1 109.65(5) . . ?
O6 Mo2 Mo3 139.10(12) . . ?
O5 Mo2 Mo3 96.09(11) . . ?
O4 Mo2 Mo3 139.66(12) . . ?
S2 Mo2 Mo3 97.17(4) . . ?
S3 Mo2 Mo3 55.04(4) . . ?
S1 Mo2 Mo3 54.98(4) . . ?
O6 Mo2 Mo1 94.05(12) . . ?
O5 Mo2 Mo1 140.75(12) . . ?
O4 Mo2 Mo1 140.69(11) . . ?
S2 Mo2 Mo1 54.51(4) . . ?
S3 Mo2 Mo1 96.48(4) . . ?
S1 Mo2 Mo1 54.56(4) . . ?
Mo3 Mo2 Mo1 61.236(19) . . ?
O9 Mo3 O7 76.02(16) . . ?
O9 Mo3 O8 80.81(16) . . ?
O7 Mo3 O8 78.99(17) . . ?
O9 Mo3 S4 163.90(11) . . ?
O7 Mo3 S4 88.68(12) . . ?
O8 Mo3 S4 91.54(12) . . ?
O9 Mo3 S1 86.79(12) . . ?
O7 Mo3 S1 159.65(12) . . ?
O8 Mo3 S1 87.70(12) . . ?
S4 Mo3 S1 107.16(5) . . ?
O9 Mo3 S3 96.83(12) . . ?
O7 Mo3 S3 83.65(12) . . ?
O8 Mo3 S3 162.55(12) . . ?
S4 Mo3 S3 86.21(5) . . ?
S1 Mo3 S3 109.51(5) . . ?
O9 Mo3 Mo2 98.58(11) . . ?
O7 Mo3 Mo2 137.66(12) . . ?
O8 Mo3 Mo2 142.51(12) . . ?
S4 Mo3 Mo2 96.09(4) . . ?
S1 Mo3 Mo2 54.97(4) . . ?
S3 Mo3 Mo2 54.91(4) . . ?
O9 Mo3 Mo1 140.74(11) . . ?
O7 Mo3 Mo1 142.55(12) . . ?
O8 Mo3 Mo1 97.29(12) . . ?
S4 Mo3 Mo1 53.99(4) . . ?
S1 Mo3 Mo1 53.98(4) . . ?
S3 Mo3 Mo1 95.36(4) . . ?
Mo2 Mo3 Mo1 59.805(18) . . ?
Mo1 S1 Mo2 70.80(4) . . ?
Mo1 S1 Mo3 71.95(4) . . ?
Mo2 S1 Mo3 70.04(4) . . ?
Mo1 S2 Mo2 70.97(5) . . ?
Mo1 S2 As1 94.71(5) . . ?
Mo2 S2 As1 96.70(5) . . ?
Mo2 S3 Mo3 70.05(4) . . ?
Mo2 S3 As1 95.42(5) . . ?
Mo3 S3 As1 95.22(5) . . ?
Mo1 S4 Mo3 71.98(4) . . ?
Mo1 S4 As1 94.92(5) . . ?
Mo3 S4 As1 96.79(5) . . ?
O12 S5 O11 112.5(4) . . ?
O12 S5 O10 112.5(4) . . ?
O11 S5 O10 111.3(3) . . ?
O12 S5 C1 107.7(4) . . ?
O11 S5 C1 106.4(3) . . ?
O10 S5 C1 106.0(4) . . ?
C2X C1 C6X 123.3(11) . . ?
C2 C1 C6 117.7(11) . . ?
C2 C1 S5 121.7(8) . . ?
C2X C1 S5 118.8(9) . . ?
C6X C1 S5 117.9(8) . . ?
C6 C1 S5 120.4(8) . . ?
C1 C2 C3 121.0(12) . . ?
C4 C3 C2 120.7(13) . . ?
C3 C4 C5 120.2(11) . . ?
C5X C4 C3X 116.6(11) . . ?
C3 C4 C7 119.6(9) . . ?
C5X C4 C7 121.3(9) . . ?
C5 C4 C7 120.1(9) . . ?
C3X C4 C7 122.0(9) . . ?
C6 C5 C4 119.7(12) . . ?
C5 C6 C1 119.9(12) . . ?
C1 C2X C3X 117.0(14) . . ?
C2X C3X C4 122.4(14) . . ?
C4 C5X C6X 122.7(13) . . ?
C1 C6X C5X 117.8(13) . . ?
O14 S6 O13 114.3(3) . . ?
O14 S6 O15 111.7(3) . . ?
O13 S6 O15 111.1(3) . . ?
O14 S6 C8 106.9(3) . . ?
O13 S6 C8 106.4(3) . . ?
O15 S6 C8 105.8(3) . . ?
C9 C8 C13 123.4(11) . . ?
C13X C8 C9X 117.2(10) . . ?
C13X C8 S6 120.9(7) . . ?
C9 C8 S6 118.4(8) . . ?
C13 C8 S6 118.1(8) . . ?
C9X C8 S6 121.6(8) . . ?
C8 C9 C10 117.5(14) . . ?
C9 C10 C11 122.1(13) . . ?
C10X C11 C12X 120.2(11) . . ?
C12 C11 C10 114.9(11) . . ?
C10X C11 C14 119.4(9) . . ?
C12X C11 C14 120.2(10) . . ?
C12 C11 C14 123.4(11) . . ?
C10 C11 C14 121.6(9) . . ?
C11 C12 C13 126.7(16) . . ?
C12 C13 C8 115.3(14) . . ?
C10X C9X C8 119.9(13) . . ?
C11 C10X C9X 121.8(13) . . ?
C11 C12X C13X 119.8(14) . . ?
C8 C13X C12X 120.7(13) . . ?
O17 S7 O16 112.0(3) . . ?
O17 S7 O18 112.7(3) . . ?
O16 S7 O18 111.6(3) . . ?
O17 S7 C15 106.6(3) . . ?
O16 S7 C15 105.9(3) . . ?
O18 S7 C15 107.7(3) . . ?
C20X C15 C16X 121.3(9) . . ?
C16 C15 C20 121.3(9) . . ?
C16 C15 S7 120.4(7) . . ?
C20X C15 S7 118.1(7) . . ?
C16X C15 S7 120.5(7) . . ?
C20 C15 S7 118.2(7) . . ?
C15 C16 C17 118.9(12) . . ?
C18 C17 C16 122.2(12) . . ?
C19 C18 C17 118.6(9) . . ?
C17X C18 C19X 118.4(9) . . ?
C19 C18 C21 118.8(8) . . ?
C17X C18 C21 120.9(8) . . ?
C17 C18 C21 122.6(8) . . ?
C19X C18 C21 120.6(8) . . ?
C18 C19 C20 120.8(12) . . ?
C19 C20 C15 118.1(12) . . ?
C17X C16X C15 118.1(12) . . ?
C18 C17X C16X 122.3(12) . . ?
C20X C19X C18 119.5(11) . . ?
C15 C20X C19X 120.2(12) . . ?
O20 S8 O19 112.3(3) . . ?
O20 S8 O21 111.0(3) . . ?
O19 S8 O21 113.2(4) . . ?
O20 S8 C22 107.0(3) . . ?
O19 S8 C22 106.6(3) . . ?
O21 S8 C22 106.4(3) . . ?
C27X C22 C23X 119.0(10) . . ?
C27 C22 C23 119.4(9) . . ?
C27 C22 S8 121.9(8) . . ?
C27X C22 S8 121.9(8) . . ?
C23X C22 S8 118.5(7) . . ?
C23 C22 S8 118.4(7) . . ?
C24 C23 C22 119.2(11) . . ?
C23 C24 C25 120.1(11) . . ?
C26X C25 C24X 117.0(10) . . ?
C26 C25 C24 117.6(10) . . ?
C26 C25 C28 121.1(10) . . ?
C26X C25 C28 120.5(10) . . ?
C24X C25 C28 121.4(8) . . ?
C24 C25 C28 120.6(8) . . ?
C25 C26 C27 122.6(15) . . ?
C22 C27 C26 119.9(14) . . ?
C24X C23X C22 118.3(11) . . ?
C23X C24X C25 121.8(11) . . ?
C25 C26X C27X 121.4(14) . . ?
C22 C27X C26X 120.5(13) . . ?

loop_
_geom_bond_atom_site_label_1
_geom_bond_atom_site_label_2
_geom_bond_distance
_geom_bond_site_symmetry_2
_geom_bond_publ_flag
As1 S4 2.4337(15) 2_666 ?
As1 S4 2.4338(15) . ?
As1 S2 2.4454(14) . ?
As1 S2 2.4454(14) 2_666 ?
As1 S3 2.4890(14) . ?
As1 S3 2.4890(14) 2_666 ?
Mo1 O3 2.154(5) . ?
Mo1 O2 2.175(5) . ?
Mo1 O1 2.181(5) . ?
Mo1 S2 2.3353(16) . ?
Mo1 S4 2.3391(15) . ?
Mo1 S1 2.3393(16) . ?
Mo1 Mo2 2.7114(7) . ?
Mo1 Mo3 2.7500(7) . ?
Mo2 O6 2.149(4) . ?
Mo2 O5 2.158(4) . ?
Mo2 O4 2.190(4) . ?
Mo2 S2 2.3357(15) . ?
Mo2 S3 2.3397(15) . ?
Mo2 S1 2.3416(15) . ?
Mo2 Mo3 2.6878(7) . ?
Mo3 O9 2.157(4) . ?
Mo3 O7 2.172(4) . ?
Mo3 O8 2.181(4) . ?
Mo3 S4 2.3405(15) . ?
Mo3 S1 2.3418(15) . ?
Mo3 S3 2.3435(15) . ?
S5 O12 1.439(6) . ?
S5 O11 1.459(6) . ?
S5 O10 1.469(5) . ?
S5 C1 1.757(8) . ?
C1 C2 1.342(16) . ?
C1 C2X 1.364(17) . ?
C1 C6X 1.372(16) . ?
C1 C6 1.433(17) . ?
C2 C3 1.41(2) . ?
C3 C4 1.330(16) . ?
C4 C5X 1.360(17) . ?
C4 C5 1.387(16) . ?
C4 C3X 1.417(18) . ?
C4 C7 1.507(11) . ?
C5 C6 1.38(2) . ?
C2X C3X 1.40(2) . ?
C5X C6X 1.41(2) . ?
S6 O14 1.430(5) . ?
S6 O13 1.456(6) . ?
S6 O15 1.470(5) . ?
S6 C8 1.762(7) . ?
C8 C13X 1.380(17) . ?
C8 C9 1.382(15) . ?
C8 C13 1.390(17) . ?
C8 C9X 1.419(14) . ?
C9 C10 1.40(2) . ?
C10 C11 1.42(2) . ?
C11 C10X 1.350(18) . ?
C11 C12X 1.354(19) . ?
C11 C12 1.37(2) . ?
C11 C14 1.507(10) . ?
C12 C13 1.38(2) . ?
C9X C10X 1.37(2) . ?
C12X C13X 1.42(2) . ?
S7 O17 1.454(5) . ?
S7 O16 1.458(5) . ?
S7 O18 1.462(5) . ?
S7 C15 1.769(6) . ?
C15 C16 1.329(14) . ?
C15 C20X 1.366(14) . ?
C15 C16X 1.403(14) . ?
C15 C20 1.418(15) . ?
C16 C17 1.392(18) . ?
C17 C18 1.388(16) . ?
C18 C19 1.353(16) . ?
C18 C17X 1.371(16) . ?
C18 C19X 1.432(15) . ?
C18 C21 1.511(10) . ?
C19 C20 1.413(19) . ?
C16X C17X 1.38(2) . ?
C19X C20X 1.381(18) . ?
S8 O20 1.452(5) . ?
S8 O19 1.453(6) . ?
S8 O21 1.453(6) . ?
S8 C22 1.770(6) . ?
C22 C27 1.367(15) . ?
C22 C27X 1.370(15) . ?
C22 C23X 1.411(13) . ?
C22 C23 1.418(13) . ?
C23 C24 1.363(15) . ?
C24 C25 1.434(14) . ?
C25 C26 1.343(15) . ?
C25 C26X 1.356(14) . ?
C25 C24X 1.404(14) . ?
C25 C28 1.526(10) . ?
C26 C27 1.367(15) . ?
C23X C24X 1.361(15) . ?
C26X C27X 1.370(15) . ?
